data_2021296
loop_
_publ_author_name
'Karakurt, Tuncay'

_publ_section_title
;
 Investigation of the molecular structure of
 4-(3-methyl-3-phenylcyclobutyl)-2-[2-(3-methylbenzylidene)hydrazinyl]thiazole
 in the gas and solid phases
;
_journal_coeditor_code FN3273
_journal_issue 11
_journal_name_full 'Acta Crystallographica Section C'
_journal_page_first
;
;
_journal_paper_doi 10.1107/S2053229618013475
_journal_volume 74
_journal_year 2018
_chemical_formula_iupac 'C22 H23 N3 S'
_chemical_formula_sum 'C22 H23 N3 S'
_chemical_formula_weight 361.49
_chemical_name_systematic
;
4-(3-Methyl-3-phenylcyclobutyl)-2-[2-(3-methylbenzylidene)hydrazinyl]thiazole
;
_space_group_crystal_system monoclinic
_space_group_IT_number 15
_space_group_name_Hall '-C 2yc'
_space_group_name_H-M_alt 'C 1 2/c 1'
_symmetry_space_group_name_Hall '-C 2yc'
_symmetry_space_group_name_H-M 'C 1 2/c 1'
_atom_sites_solution_hydrogens mixed
_atom_sites_solution_primary direct
_atom_sites_solution_secondary difmap
_audit_creation_method SHELXL-2016/6
_cell_angle_alpha 90
_cell_angle_beta 100.759(14)
_cell_angle_gamma 90
_cell_formula_units_Z 8
_cell_length_a 20.135(6)
_cell_length_b 6.826(2)
_cell_length_c 29.027(9)
_cell_measurement_reflns_used 9110
_cell_measurement_temperature 296(2)
_cell_measurement_theta_max 27.50
_cell_measurement_theta_min 2.30
_cell_volume 3919(2)
_computing_cell_refinement
;
SAINT (Bruker, 2008)
;
_computing_data_collection
;
APEX2 (Bruker, 2008)
;
_computing_data_reduction
;
SAINT (Bruker, 2008)
;
_computing_molecular_graphics
;
Mercury (Macrae <i>et al.</i>,  2008)
;
_computing_publication_material
;
OLEX2 (Dolomanov <i>et al.</i>, 2009)
;
_computing_structure_refinement
;
SHELXL2016 (Sheldrick, 2015b)
;
_computing_structure_solution
;
SHELXT2014 (Sheldrick, 2015a)
;
_diffrn_ambient_temperature 296(2)
_diffrn_measured_fraction_theta_full 0.991
_diffrn_measured_fraction_theta_max 0.972
_diffrn_measurement_device_type 'Bruker APEXII CCD area-detector'
_diffrn_measurement_method 'phi and omega scans'
_diffrn_radiation_type MoK\a
_diffrn_radiation_wavelength 0.71073
_diffrn_reflns_av_R_equivalents 0.0301
_diffrn_reflns_av_unetI/netI 0.0187
_diffrn_reflns_limit_h_max 23
_diffrn_reflns_limit_h_min -26
_diffrn_reflns_limit_k_max 9
_diffrn_reflns_limit_k_min -8
_diffrn_reflns_limit_l_max 38
_diffrn_reflns_limit_l_min -38
_diffrn_reflns_number 37086
_diffrn_reflns_theta_full 25.242
_diffrn_reflns_theta_max 28.472
_diffrn_reflns_theta_min 2.059
_exptl_absorpt_coefficient_mu 0.175
_exptl_absorpt_correction_type none
_exptl_crystal_colour square
_exptl_crystal_density_diffrn 1.225
_exptl_crystal_description yellow
_exptl_crystal_F_000 1536
_exptl_crystal_size_max 0.30
_exptl_crystal_size_mid 0.25
_exptl_crystal_size_min 0.20
_refine_diff_density_max 0.256
_refine_diff_density_min -0.221
_refine_ls_extinction_method none
_refine_ls_goodness_of_fit_ref 1.073
_refine_ls_hydrogen_treatment mixed
_refine_ls_matrix_type full
_refine_ls_number_parameters 241
_refine_ls_number_reflns 4808
_refine_ls_number_restraints 0
_refine_ls_restrained_S_all 1.073
_refine_ls_R_factor_all 0.0679
_refine_ls_R_factor_gt 0.0527
_refine_ls_shift/su_max 0.001
_refine_ls_shift/su_mean 0.000
_refine_ls_structure_factor_coef Fsqd
_refine_ls_weighting_details 'w=1/[\s^2^(Fo^2^)+(0.0587P)^2^+3.2259P] where P=(Fo^2^+2Fc^2^)/3'
_refine_ls_weighting_scheme calc
_refine_ls_wR_factor_gt 0.1293
_refine_ls_wR_factor_ref 0.1386
_reflns_number_gt 3768
_reflns_number_total 4808
_reflns_threshold_expression 'I > 2\s(I)'
_cod_data_source_file fn3273sup1.cif
_cod_data_source_block I
_cod_original_cell_volume 3920(2)
_cod_database_code 2021296
_shelx_space_group_comment
;
The symmetry employed for this shelxl refinement is uniquely defined
by the following loop, which should always be used as a source of
symmetry information in preference to the above space-group names.
They are only intended as comments.
;

loop_
_space_group_symop_operation_xyz
'x, y, z'
'-x, y, -z+1/2'
'x+1/2, y+1/2, z'
'-x+1/2, y+1/2, -z+1/2'
'-x, -y, -z'
'x, -y, z-1/2'
'-x+1/2, -y+1/2, -z'
'x+1/2, -y+1/2, z-1/2'

loop_
_atom_site_type_symbol
_atom_site_label
_atom_site_fract_x
_atom_site_fract_y
_atom_site_fract_z
_atom_site_U_iso_or_equiv
_atom_site_adp_type
_atom_site_calc_flag
_atom_site_occupancy
S S1 0.58902(2) 0.56865(8) 0.48351(2) 0.05323(16) Uani d 1
N N1 0.70748(7) 0.4780(2) 0.46802(5) 0.0422(3) Uani d 1
N N3 0.60750(7) 0.2186(2) 0.53558(5) 0.0476(4) Uani d 1
N N2 0.65668(8) 0.2373(2) 0.50859(6) 0.0487(4) Uani d 1
C C12 0.69121(8) 0.6635(3) 0.44866(6) 0.0424(4) Uani d 1
C C14 0.65816(8) 0.4144(3) 0.48732(6) 0.0424(4) Uani d 1
C C7 0.74959(9) 0.9158(3) 0.35970(6) 0.0455(4) Uani d 1
C C10 0.73941(9) 0.7662(3) 0.42417(6) 0.0438(4) Uani d 1
H H10 0.784422 0.768443 0.444097 0.053 Uiso calc 1
C C9 0.72094(10) 0.9717(3) 0.40406(6) 0.0460(4) Uani d 1
H H9A 0.745584 1.076540 0.422312 0.055 Uiso calc 1
H H9B 0.672748 0.998004 0.397767 0.055 Uiso calc 1
C C1 0.70844(9) 0.9818(3) 0.31335(6) 0.0506(5) Uani d 1
C C15 0.59881(9) 0.0498(3) 0.55155(7) 0.0513(4) Uani d 1
H H15 0.623028 -0.055860 0.543012 0.062 Uiso calc 1
C C13 0.63081(9) 0.7336(3) 0.45386(6) 0.0498(4) Uani d 1
H H13 0.613674 0.854947 0.442950 0.060 Uiso calc 1
C C11 0.74476(10) 0.6988(3) 0.37375(6) 0.0512(4) Uani d 1
H H11A 0.785119 0.623283 0.372290 0.061 Uiso calc 1
H H11B 0.704628 0.632721 0.357270 0.061 Uiso calc 1
C C16 0.55110(9) 0.0188(3) 0.58330(7) 0.0519(5) Uani d 1
C C17 0.53565(9) 0.1666(3) 0.61245(7) 0.0561(5) Uani d 1
H H17 0.553888 0.290805 0.610552 0.067 Uiso calc 1
C C8 0.82230(10) 0.9849(4) 0.36365(7) 0.0631(6) Uani d 1
H H8A 0.823214 1.125294 0.361829 0.095 Uiso calc 1
H H8B 0.841166 0.930028 0.338492 0.095 Uiso calc 1
H H8C 0.848384 0.943057 0.393122 0.095 Uiso calc 1
C C2 0.68400(11) 1.1711(4) 0.30784(8) 0.0654(6) Uani d 1
H H2A 0.693676 1.258780 0.332708 0.079 Uiso calc 1
C C18 0.49354(10) 0.1324(4) 0.64436(7) 0.0677(6) Uani d 1
C C6 0.69462(12) 0.8568(4) 0.27516(7) 0.0684(6) Uani d 1
H H6 0.711498 0.729665 0.277792 0.082 Uiso calc 1
C C22 0.52187(12) -0.1646(4) 0.58526(9) 0.0716(6) Uani d 1
H H22 0.531490 -0.265086 0.565886 0.086 Uiso calc 1
C C20 0.46580(11) -0.0527(5) 0.64543(9) 0.0822(8) Uani d 1
H H20 0.437762 -0.078927 0.666763 0.099 Uiso calc 1
C C5 0.65620(15) 0.9183(6) 0.23331(8) 0.0923(9) Uani d 1
H H5 0.647496 0.832394 0.208031 0.111 Uiso calc 1
C C21 0.47859(13) -0.1969(5) 0.61603(11) 0.0870(8) Uani d 1
H H21 0.457949 -0.318478 0.616694 0.104 Uiso calc 1
C C3 0.64509(13) 1.2321(4) 0.26558(10) 0.0848(8) Uani d 1
H H3 0.628690 1.359669 0.262285 0.102 Uiso calc 1
C C4 0.63096(14) 1.1029(6) 0.22863(10) 0.0963(10) Uani d 1
H H4 0.604147 1.142175 0.200516 0.116 Uiso calc 1
C C19 0.47894(17) 0.2921(6) 0.67679(10) 0.1083(11) Uani d 1
H H19A 0.516064 0.382644 0.682282 0.162 Uiso calc 1
H H19B 0.472999 0.235628 0.706034 0.162 Uiso calc 1
H H19C 0.438443 0.359962 0.662735 0.162 Uiso calc 1
H H2 0.6956(12) 0.156(3) 0.5147(7) 0.063(6) Uiso d 1

loop_
_atom_site_aniso_label
_atom_site_aniso_U_11
_atom_site_aniso_U_22
_atom_site_aniso_U_33
_atom_site_aniso_U_12
_atom_site_aniso_U_13
_atom_site_aniso_U_23
S1 0.0409(2) 0.0575(3) 0.0635(3) 0.0010(2) 0.0154(2) 0.0054(2)
N1 0.0404(7) 0.0455(8) 0.0417(7) -0.0034(6) 0.0100(6) 0.0008(6)
N3 0.0419(8) 0.0524(9) 0.0505(8) -0.0037(7) 0.0143(6) 0.0032(7)
N2 0.0448(8) 0.0480(9) 0.0571(9) -0.0021(7) 0.0193(7) 0.0046(7)
C12 0.0415(9) 0.0480(10) 0.0361(8) -0.0021(7) 0.0031(7) 0.0003(7)
C14 0.0396(8) 0.0483(10) 0.0392(8) -0.0045(7) 0.0071(7) -0.0052(7)
C7 0.0447(9) 0.0534(10) 0.0383(8) -0.0092(8) 0.0076(7) -0.0015(8)
C10 0.0416(9) 0.0495(10) 0.0394(8) -0.0040(7) 0.0055(7) 0.0006(7)
C9 0.0546(10) 0.0447(10) 0.0390(9) -0.0066(8) 0.0089(7) -0.0015(7)
C1 0.0434(9) 0.0692(13) 0.0396(9) -0.0152(9) 0.0091(7) 0.0047(8)
C15 0.0450(10) 0.0510(11) 0.0594(11) -0.0044(8) 0.0138(8) 0.0019(9)
C13 0.0464(10) 0.0518(11) 0.0508(10) 0.0014(8) 0.0077(8) 0.0075(8)
C11 0.0565(11) 0.0508(11) 0.0482(10) -0.0031(8) 0.0151(8) -0.0037(8)
C16 0.0379(9) 0.0629(12) 0.0550(11) -0.0043(8) 0.0086(8) 0.0107(9)
C17 0.0390(9) 0.0749(14) 0.0538(11) -0.0008(9) 0.0072(8) 0.0135(10)
C8 0.0488(11) 0.0813(15) 0.0575(12) -0.0114(10) 0.0058(9) 0.0056(11)
C2 0.0671(13) 0.0688(14) 0.0587(12) -0.0125(11) 0.0076(10) 0.0155(11)
C18 0.0431(10) 0.1099(19) 0.0509(11) 0.0090(12) 0.0105(9) 0.0191(12)
C6 0.0653(13) 0.0923(17) 0.0469(11) -0.0110(12) 0.0087(10) -0.0096(11)
C22 0.0629(13) 0.0709(15) 0.0829(16) -0.0151(11) 0.0190(12) 0.0136(12)
C20 0.0481(12) 0.132(2) 0.0695(15) -0.0040(14) 0.0182(11) 0.0417(16)
C5 0.0819(18) 0.145(3) 0.0450(12) -0.0263(19) -0.0007(12) -0.0066(16)
C21 0.0658(15) 0.099(2) 0.099(2) -0.0225(14) 0.0208(14) 0.0323(17)
C3 0.0689(15) 0.0942(19) 0.0875(18) -0.0076(14) 0.0053(13) 0.0429(16)
C4 0.0670(16) 0.153(3) 0.0607(15) -0.0277(19) -0.0087(12) 0.0318(18)
C19 0.100(2) 0.156(3) 0.0807(18) 0.020(2) 0.0474(17) 0.006(2)

loop_
_atom_type_symbol
_atom_type_description
_atom_type_scat_dispersion_real
_atom_type_scat_dispersion_imag
_atom_type_scat_source
C C 0.0033 0.0016 'International Tables Vol C Tables 4.2.6.8 and 6.1.1.4'
H H 0.0000 0.0000 'International Tables Vol C Tables 4.2.6.8 and 6.1.1.4'
N N 0.0061 0.0033 'International Tables Vol C Tables 4.2.6.8 and 6.1.1.4'
S S 0.1246 0.1234 'International Tables Vol C Tables 4.2.6.8 and 6.1.1.4'

loop_
_geom_angle_atom_site_label_1
_geom_angle_atom_site_label_2
_geom_angle_atom_site_label_3
_geom_angle
C13 S1 C14 88.15(9)
C14 N1 C12 109.52(15)
C15 N3 N2 117.07(16)
C14 N2 N3 114.77(15)
C14 N2 H2 121.0(13)
N3 N2 H2 119.8(13)
C13 C12 N1 115.25(16)
C13 C12 C10 125.06(17)
N1 C12 C10 119.68(15)
N1 C14 N2 125.06(16)
N1 C14 S1 115.99(14)
N2 C14 S1 118.93(13)
C1 C7 C8 109.54(15)
C1 C7 C11 118.03(15)
C8 C7 C11 112.62(17)
C1 C7 C9 115.98(16)
C8 C7 C9 111.24(15)
C11 C7 C9 88.01(13)
C12 C10 C9 118.65(15)
C12 C10 C11 118.54(15)
C9 C10 C11 88.10(13)
C12 C10 H10 109.9
C9 C10 H10 109.9
C11 C10 H10 109.9
C10 C9 C7 89.40(14)
C10 C9 H9A 113.7
C7 C9 H9A 113.7
C10 C9 H9B 113.7
C7 C9 H9B 113.7
H9A C9 H9B 111.0
C2 C1 C6 118.0(2)
C2 C1 C7 120.40(18)
C6 C1 C7 121.6(2)
N3 C15 C16 120.89(18)
N3 C15 H15 119.6
C16 C15 H15 119.6
C12 C13 S1 111.09(15)
C12 C13 H13 124.5
S1 C13 H13 124.5
C7 C11 C10 89.07(13)
C7 C11 H11A 113.8
C10 C11 H11A 113.8
C7 C11 H11B 113.8
C10 C11 H11B 113.8
H11A C11 H11B 111.0
C17 C16 C22 119.00(19)
C17 C16 C15 121.74(18)
C22 C16 C15 119.2(2)
C18 C17 C16 121.3(2)
C18 C17 H17 119.4
C16 C17 H17 119.4
C7 C8 H8A 109.5
C7 C8 H8B 109.5
H8A C8 H8B 109.5
C7 C8 H8C 109.5
H8A C8 H8C 109.5
H8B C8 H8C 109.5
C1 C2 C3 120.8(2)
C1 C2 H2A 119.6
C3 C2 H2A 119.6
C20 C18 C17 117.9(2)
C20 C18 C19 121.4(2)
C17 C18 C19 120.7(3)
C5 C6 C1 120.9(3)
C5 C6 H6 119.5
C1 C6 H6 119.5
C21 C22 C16 119.7(3)
C21 C22 H22 120.2
C16 C22 H22 120.2
C21 C20 C18 121.5(2)
C21 C20 H20 119.2
C18 C20 H20 119.2
C4 C5 C6 120.6(3)
C4 C5 H5 119.7
C6 C5 H5 119.7
C20 C21 C22 120.6(3)
C20 C21 H21 119.7
C22 C21 H21 119.7
C4 C3 C2 119.7(3)
C4 C3 H3 120.1
C2 C3 H3 120.1
C5 C4 C3 119.9(3)
C5 C4 H4 120.1
C3 C4 H4 120.1
C18 C19 H19A 109.5
C18 C19 H19B 109.5
H19A C19 H19B 109.5
C18 C19 H19C 109.5
H19A C19 H19C 109.5
H19B C19 H19C 109.5

loop_
_geom_bond_atom_site_label_1
_geom_bond_atom_site_label_2
_geom_bond_distance
S1 C13 1.728(2)
S1 C14 1.7325(19)
N1 C14 1.302(2)
N1 C12 1.400(2)
N3 C15 1.266(2)
N3 N2 1.378(2)
N2 C14 1.361(2)
N2 H2 0.95(2)
C12 C13 1.341(3)
C12 C10 1.482(2)
C7 C1 1.511(3)
C7 C8 1.522(3)
C7 C11 1.544(3)
C7 C9 1.554(2)
C10 C9 1.539(3)
C10 C11 1.557(2)
C10 H10 0.9800
C9 H9A 0.9700
C9 H9B 0.9700
C1 C2 1.381(3)
C1 C6 1.385(3)
C15 C16 1.466(3)
C15 H15 0.9300
C13 H13 0.9300
C11 H11A 0.9700
C11 H11B 0.9700
C16 C17 1.389(3)
C16 C22 1.389(3)
C17 C18 1.387(3)
C17 H17 0.9300
C8 H8A 0.9600
C8 H8B 0.9600
C8 H8C 0.9600
C2 C3 1.390(3)
C2 H2A 0.9300
C18 C20 1.384(4)
C18 C19 1.505(4)
C6 C5 1.378(4)
C6 H6 0.9300
C22 C21 1.377(3)
C22 H22 0.9300
C20 C21 1.359(4)
C20 H20 0.9300
C5 C4 1.356(5)
C5 H5 0.9300
C21 H21 0.9300
C3 C4 1.376(4)
C3 H3 0.9300
C4 H4 0.9300
C19 H19A 0.9600
C19 H19B 0.9600
C19 H19C 0.9600

loop_
_geom_torsion_atom_site_label_1
_geom_torsion_atom_site_label_2
_geom_torsion_atom_site_label_3
_geom_torsion_atom_site_label_4
_geom_torsion
C15 N3 N2 C14 171.86(16)
C14 N1 C12 C13 0.0(2)
C14 N1 C12 C10 -179.40(14)
C12 N1 C14 N2 178.65(16)
C12 N1 C14 S1 0.47(18)
N3 N2 C14 N1 165.93(16)
N3 N2 C14 S1 -15.9(2)
C13 S1 C14 N1 -0.61(14)
C13 S1 C14 N2 -178.91(15)
C13 C12 C10 C9 1.9(3)
N1 C12 C10 C9 -178.81(14)
C13 C12 C10 C11 -102.9(2)
N1 C12 C10 C11 76.5(2)
C12 C10 C9 C7 -139.20(15)
C11 C10 C9 C7 -17.43(13)
C1 C7 C9 C10 137.98(16)
C8 C7 C9 C10 -95.97(17)
C11 C7 C9 C10 17.58(13)
C8 C7 C1 C2 -80.5(2)
C11 C7 C1 C2 148.82(18)
C9 C7 C1 C2 46.4(2)
C8 C7 C1 C6 98.8(2)
C11 C7 C1 C6 -31.8(3)
C9 C7 C1 C6 -134.30(19)
N2 N3 C15 C16 175.61(16)
N1 C12 C13 S1 -0.4(2)
C10 C12 C13 S1 178.91(13)
C14 S1 C13 C12 0.56(15)
C1 C7 C11 C10 -135.92(16)
C8 C7 C11 C10 94.86(17)
C9 C7 C11 C10 -17.36(13)
C12 C10 C11 C7 139.41(16)
C9 C10 C11 C7 17.54(14)
N3 C15 C16 C17 -27.8(3)
N3 C15 C16 C22 154.0(2)
C22 C16 C17 C18 2.1(3)
C15 C16 C17 C18 -176.13(18)
C6 C1 C2 C3 1.8(3)
C7 C1 C2 C3 -178.87(19)
C16 C17 C18 C20 -1.7(3)
C16 C17 C18 C19 178.1(2)
C2 C1 C6 C5 -1.6(3)
C7 C1 C6 C5 179.1(2)
C17 C16 C22 C21 -0.3(3)
C15 C16 C22 C21 178.0(2)
C17 C18 C20 C21 -0.6(3)
C19 C18 C20 C21 179.7(3)
C1 C6 C5 C4 -0.1(4)
C18 C20 C21 C22 2.4(4)
C16 C22 C21 C20 -1.9(4)
C1 C2 C3 C4 -0.3(4)
C6 C5 C4 C3 1.6(4)
C2 C3 C4 C5 -1.4(4)

_cod_database_fobs_code 2021296
